data_7007005
loop_
_publ_author_name
'Prabusankar, Ganesan'
'Palanisami, Nallasamy'
'Murugavel, Ramaswamy'
'Butcher, Ray J.'

_publ_section_title
;
 Sterically encumbered acyclic diphosphazanes: synthesis, conformations
 and coordination behavior.
;
_journal_issue 17
_journal_name_full 'Dalton transactions (Cambridge, England : 2003)'
_journal_page_first 2140
_journal_page_last 2146
_journal_paper_doi 10.1039/b516316a
_journal_year 2006
_chemical_formula_sum 'C32 H51 Cl2 N O2 P2'
_chemical_formula_weight 614.58
_chemical_name_systematic
;
?
;
_space_group_IT_number 2
_symmetry_cell_setting triclinic
_symmetry_space_group_name_Hall '-P 1'
_symmetry_space_group_name_H-M 'P -1'
_atom_sites_solution_hydrogens geom
_atom_sites_solution_primary direct
_atom_sites_solution_secondary difmap
_audit_creation_method SHELXL-97
_cell_angle_alpha 97.828(6)
_cell_angle_beta 96.701(7)
_cell_angle_gamma 90.327(7)
_cell_formula_units_Z 2
_cell_length_a 9.3484(10)
_cell_length_b 12.2160(9)
_cell_length_c 15.4244(11)
_cell_measurement_temperature 293(2)
_cell_volume 1732.7(3)
_computing_structure_refinement 'SHELXL-97 (Sheldrick, 1997)'
_diffrn_ambient_temperature 293(2)
_diffrn_measured_fraction_theta_full 0.998
_diffrn_measured_fraction_theta_max 0.998
_diffrn_radiation_monochromator graphite
_diffrn_radiation_source 'fine-focus sealed tube'
_diffrn_radiation_type MoK\a
_diffrn_radiation_wavelength 0.71073
_diffrn_reflns_av_R_equivalents 0.0096
_diffrn_reflns_av_sigmaI/netI 0.0226
_diffrn_reflns_limit_h_max 0
_diffrn_reflns_limit_h_min -11
_diffrn_reflns_limit_k_max 14
_diffrn_reflns_limit_k_min -14
_diffrn_reflns_limit_l_max 18
_diffrn_reflns_limit_l_min -18
_diffrn_reflns_number 6502
_diffrn_reflns_theta_full 24.98
_diffrn_reflns_theta_max 24.98
_diffrn_reflns_theta_min 1.34
_exptl_absorpt_coefficient_mu 0.307
_exptl_absorpt_correction_type none
_exptl_crystal_density_diffrn 1.178
_exptl_crystal_density_method 'not measured'
_exptl_crystal_F_000 660
_refine_diff_density_max 0.696
_refine_diff_density_min -0.558
_refine_diff_density_rms 0.046
_refine_ls_extinction_method none
_refine_ls_goodness_of_fit_ref 1.054
_refine_ls_hydrogen_treatment mixed
_refine_ls_matrix_type full
_refine_ls_number_parameters 367
_refine_ls_number_reflns 6088
_refine_ls_number_restraints 0
_refine_ls_restrained_S_all 1.054
_refine_ls_R_factor_all 0.0712
_refine_ls_R_factor_gt 0.0485
_refine_ls_shift/su_max 0.001
_refine_ls_shift/su_mean 0.000
_refine_ls_structure_factor_coef Fsqd
_refine_ls_weighting_details 'calc w=1/[\s^2^(Fo^2^)+(0.0458P)^2^+1.4769P] where P=(Fo^2^+2Fc^2^)/3'
_refine_ls_weighting_scheme calc
_refine_ls_wR_factor_gt 0.1207
_refine_ls_wR_factor_ref 0.1311
_reflns_number_gt 4695
_reflns_number_total 6088
_reflns_threshold_expression >2sigma(I)
_cod_data_source_file b516316a.txt
_cod_data_source_block rm102a
_cod_original_sg_symbol_H-M P-1
_cod_database_code 7007005

loop_
_symmetry_equiv_pos_as_xyz
'x, y, z'
'-x, -y, -z'

loop_
_atom_site_label
_atom_site_type_symbol
_atom_site_fract_x
_atom_site_fract_y
_atom_site_fract_z
_atom_site_U_iso_or_equiv
_atom_site_adp_type
_atom_site_occupancy
_atom_site_symmetry_multiplicity
_atom_site_calc_flag
_atom_site_refinement_flags
_atom_site_disorder_assembly
_atom_site_disorder_group
P1 P 0.80503(8) 0.29839(7) 0.08216(4) 0.0515(2) Uani 1 1 d . . .
P2 P 0.76623(8) 0.19806(7) -0.09022(5) 0.0512(2) Uani 1 1 d . . .
N1 N 0.8879(2) 0.2480(3) -0.00505(15) 0.0661(8) Uani 1 1 d . . .
O1 O 0.89420(18) 0.23822(15) 0.15938(11) 0.0456(4) Uani 1 1 d . . .
O2 O 0.82024(18) 0.26129(15) -0.16792(11) 0.0448(4) Uani 1 1 d . . .
Cl1 Cl 0.89595(11) 0.45828(8) 0.11260(6) 0.0787(3) Uani 1 1 d . . .
Cl2 Cl 0.84389(12) 0.04001(8) -0.12537(6) 0.0814(3) Uani 1 1 d . . .
C1 C 0.8356(3) 0.2570(2) 0.24095(15) 0.0405(6) Uani 1 1 d . . .
C2 C 0.7013(3) 0.2085(2) 0.24787(17) 0.0453(6) Uani 1 1 d . . .
C3 C 0.6337(3) 0.2524(3) 0.32080(18) 0.0538(7) Uani 1 1 d . . .
H3 H 0.5422 0.2256 0.3259 0.065 Uiso 1 1 calc R . .
C4 C 0.6957(3) 0.3332(3) 0.38539(18) 0.0542(7) Uani 1 1 d . . .
C5 C 0.8363(3) 0.3646(2) 0.38117(17) 0.0524(7) Uani 1 1 d . . .
H5 H 0.8825 0.4134 0.4277 0.063 Uiso 1 1 calc R . .
C6 C 0.9132(3) 0.3272(2) 0.31081(16) 0.0427(6) Uani 1 1 d . . .
C7 C 0.6251(3) 0.1086(2) 0.18656(19) 0.0559(7) Uani 1 1 d . . .
C8 C 0.4944(4) 0.1473(3) 0.1292(2) 0.0812(11) Uani 1 1 d . . .
H8A H 0.5264 0.1972 0.0921 0.122 Uiso 1 1 calc R . .
H8B H 0.4292 0.1843 0.1665 0.122 Uiso 1 1 calc R . .
H8C H 0.4462 0.0844 0.0933 0.122 Uiso 1 1 calc R . .
C9 C 0.5726(5) 0.0270(3) 0.2442(3) 0.0904(12) Uani 1 1 d . . .
H9A H 0.6514 0.0096 0.2854 0.136 Uiso 1 1 calc R . .
H9B H 0.5361 -0.0394 0.2074 0.136 Uiso 1 1 calc R . .
H9C H 0.4974 0.0600 0.2757 0.136 Uiso 1 1 calc R . .
C10 C 0.7228(4) 0.0419(3) 0.1261(3) 0.0797(10) Uani 1 1 d . . .
H10A H 0.7391 0.0822 0.0788 0.119 Uiso 1 1 calc R . .
H10B H 0.6770 -0.0281 0.1024 0.119 Uiso 1 1 calc R . .
H10C H 0.8133 0.0299 0.1595 0.119 Uiso 1 1 calc R . .
C11 C 0.6150(4) 0.3840(3) 0.4597(2) 0.0803(11) Uani 1 1 d . . .
H11A H 0.5207 0.3503 0.4535 0.120 Uiso 1 1 calc R . .
H11B H 0.6064 0.4619 0.4578 0.120 Uiso 1 1 calc R . .
H11C H 0.6666 0.3721 0.5150 0.120 Uiso 1 1 calc R . .
C12 C 1.0745(3) 0.3604(2) 0.32122(17) 0.0494(6) Uani 1 1 d . . .
C13 C 1.0934(4) 0.4868(3) 0.3306(2) 0.0698(9) Uani 1 1 d . . .
H13A H 1.1942 0.5064 0.3414 0.105 Uiso 1 1 calc R . .
H13B H 1.0456 0.5203 0.3790 0.105 Uiso 1 1 calc R . .
H13C H 1.0523 0.5125 0.2772 0.105 Uiso 1 1 calc R . .
C14 C 1.1438(3) 0.3211(3) 0.4072(2) 0.0715(9) Uani 1 1 d . . .
H14A H 1.2446 0.3405 0.4164 0.107 Uiso 1 1 calc R . .
H14B H 1.1319 0.2423 0.4028 0.107 Uiso 1 1 calc R . .
H14C H 1.0979 0.3560 0.4560 0.107 Uiso 1 1 calc R . .
C15 C 1.1598(3) 0.3082(3) 0.2481(2) 0.0619(8) Uani 1 1 d . . .
H15A H 1.2605 0.3253 0.2645 0.093 Uiso 1 1 calc R . .
H15B H 1.1278 0.3369 0.1944 0.093 Uiso 1 1 calc R . .
H15C H 1.1447 0.2294 0.2395 0.093 Uiso 1 1 calc R . .
C16 C 0.7243(3) 0.2471(2) -0.24706(15) 0.0406(6) Uani 1 1 d . . .
C17 C 0.7674(3) 0.1814(2) -0.32117(16) 0.0453(6) Uani 1 1 d . . .
C18 C 0.6584(3) 0.1501(2) -0.38998(18) 0.0558(7) Uani 1 1 d . . .
H18 H 0.6819 0.1044 -0.4394 0.067 Uiso 1 1 calc R . .
C19 C 0.5181(3) 0.1830(3) -0.38877(19) 0.0574(7) Uani 1 1 d . . .
C20 C 0.4875(3) 0.2592(3) -0.31967(19) 0.0555(7) Uani 1 1 d . . .
H20 H 0.3949 0.2868 -0.3208 0.067 Uiso 1 1 calc R . .
C21 C 0.5887(3) 0.2972(2) -0.24780(17) 0.0451(6) Uani 1 1 d . . .
C22 C 0.9217(3) 0.1460(2) -0.33769(18) 0.0519(7) Uani 1 1 d . . .
C23 C 1.0422(3) 0.1929(3) -0.2661(2) 0.0617(8) Uani 1 1 d . . .
H23A H 1.1340 0.1757 -0.2860 0.093 Uiso 1 1 calc R . .
H23B H 1.0342 0.1608 -0.2133 0.093 Uiso 1 1 calc R . .
H23C H 1.0339 0.2716 -0.2540 0.093 Uiso 1 1 calc R . .
C24 C 0.9540(4) 0.1892(3) -0.4232(2) 0.0768(10) Uani 1 1 d . . .
H24A H 0.8853 0.1576 -0.4714 0.115 Uiso 1 1 calc R . .
H24B H 1.0494 0.1687 -0.4354 0.115 Uiso 1 1 calc R . .
H24C H 0.9475 0.2683 -0.4160 0.115 Uiso 1 1 calc R . .
C25 C 0.9300(4) 0.0190(3) -0.3512(2) 0.0757(10) Uani 1 1 d . . .
H25A H 0.8601 -0.0111 -0.3992 0.114 Uiso 1 1 calc R . .
H25B H 0.9105 -0.0088 -0.2984 0.114 Uiso 1 1 calc R . .
H25C H 1.0247 -0.0021 -0.3644 0.114 Uiso 1 1 calc R . .
C26 C 0.4016(4) 0.1402(3) -0.4628(2) 0.0872(12) Uani 1 1 d . . .
H26A H 0.4436 0.1235 -0.5168 0.131 Uiso 1 1 calc R . .
H26B H 0.3300 0.1955 -0.4691 0.131 Uiso 1 1 calc R . .
H26C H 0.3574 0.0744 -0.4492 0.131 Uiso 1 1 calc R . .
C27 C 0.5427(3) 0.3929(2) -0.18081(19) 0.0550(7) Uani 1 1 d . . .
C28 C 0.4678(4) 0.4800(3) -0.2333(3) 0.0828(11) Uani 1 1 d . . .
H28A H 0.3791 0.4492 -0.2652 0.124 Uiso 1 1 calc R . .
H28B H 0.5297 0.5010 -0.2739 0.124 Uiso 1 1 calc R . .
H28C H 0.4479 0.5439 -0.1932 0.124 Uiso 1 1 calc R . .
C29 C 0.6667(4) 0.4557(3) -0.1201(2) 0.0713(9) Uani 1 1 d . . .
H29A H 0.7430 0.4697 -0.1540 0.107 Uiso 1 1 calc R . .
H29B H 0.7020 0.4120 -0.0752 0.107 Uiso 1 1 calc R . .
H29C H 0.6327 0.5246 -0.0931 0.107 Uiso 1 1 calc R . .
C30 C 0.4342(4) 0.3492(3) -0.1247(2) 0.0819(11) Uani 1 1 d . . .
H30A H 0.3542 0.3132 -0.1628 0.123 Uiso 1 1 calc R . .
H30B H 0.4003 0.4099 -0.0867 0.123 Uiso 1 1 calc R . .
H30C H 0.4808 0.2975 -0.0897 0.123 Uiso 1 1 calc R . .
C31 C 1.0723(8) 0.2875(4) -0.0177(3) 0.143(3) Uani 1 1 d . . .
H31A H 1.0894 0.2916 -0.0780 0.172 Uiso 1 1 calc R . .
H31B H 1.1104 0.3524 0.0217 0.172 Uiso 1 1 calc R . .
C32 C 1.1047(9) 0.1979(4) 0.0088(3) 0.173(3) Uani 1 1 d . . .
H32A H 1.0885 0.2014 0.0694 0.260 Uiso 1 1 calc R . .
H32B H 1.2045 0.1839 0.0034 0.260 Uiso 1 1 calc R . .
H32C H 1.0462 0.1394 -0.0261 0.260 Uiso 1 1 calc R . .

loop_
_atom_site_aniso_label
_atom_site_aniso_U_11
_atom_site_aniso_U_22
_atom_site_aniso_U_33
_atom_site_aniso_U_23
_atom_site_aniso_U_13
_atom_site_aniso_U_12
P1 0.0415(4) 0.0784(5) 0.0353(4) 0.0093(3) 0.0055(3) 0.0118(4)
P2 0.0407(4) 0.0762(5) 0.0370(4) 0.0103(3) 0.0023(3) -0.0023(3)
N1 0.0347(12) 0.124(2) 0.0358(12) -0.0016(13) 0.0039(10) 0.0055(14)
O1 0.0412(10) 0.0619(11) 0.0329(9) 0.0021(8) 0.0053(7) 0.0076(8)
O2 0.0385(9) 0.0610(11) 0.0332(9) 0.0029(8) 0.0018(7) -0.0019(8)
Cl1 0.0995(7) 0.0712(5) 0.0647(5) 0.0179(4) -0.0025(5) 0.0062(5)
Cl2 0.1083(7) 0.0688(5) 0.0709(6) 0.0180(4) 0.0162(5) 0.0070(5)
C1 0.0402(13) 0.0486(15) 0.0325(12) 0.0045(11) 0.0047(10) 0.0094(11)
C2 0.0409(14) 0.0540(16) 0.0408(14) 0.0072(12) 0.0032(11) 0.0053(12)
C3 0.0418(15) 0.0698(19) 0.0510(16) 0.0079(14) 0.0103(12) 0.0030(13)
C4 0.0513(17) 0.0713(19) 0.0404(14) 0.0041(14) 0.0109(12) 0.0113(14)
C5 0.0548(17) 0.0617(18) 0.0373(14) -0.0029(12) 0.0027(12) 0.0040(14)
C6 0.0435(14) 0.0483(15) 0.0362(13) 0.0068(11) 0.0028(11) 0.0049(11)
C7 0.0523(17) 0.0581(18) 0.0545(17) 0.0012(14) 0.0033(13) -0.0053(14)
C8 0.060(2) 0.095(3) 0.079(2) 0.001(2) -0.0146(18) -0.0110(19)
C9 0.105(3) 0.079(3) 0.088(3) 0.010(2) 0.014(2) -0.027(2)
C10 0.084(3) 0.061(2) 0.087(3) -0.0184(18) 0.016(2) -0.0038(18)
C11 0.070(2) 0.110(3) 0.059(2) -0.0129(19) 0.0252(17) 0.008(2)
C12 0.0457(15) 0.0561(17) 0.0443(14) 0.0058(12) -0.0015(12) -0.0041(12)
C13 0.077(2) 0.064(2) 0.065(2) 0.0019(16) 0.0053(17) -0.0125(17)
C14 0.0537(19) 0.097(3) 0.061(2) 0.0185(18) -0.0115(15) -0.0037(17)
C15 0.0374(15) 0.080(2) 0.0664(19) 0.0020(16) 0.0063(14) -0.0015(14)
C16 0.0399(13) 0.0471(15) 0.0337(12) 0.0055(11) -0.0002(10) -0.0012(11)
C17 0.0490(15) 0.0484(15) 0.0374(13) 0.0039(11) 0.0022(11) 0.0044(12)
C18 0.0612(18) 0.0632(18) 0.0385(14) -0.0026(13) -0.0021(13) 0.0045(14)
C19 0.0527(17) 0.068(2) 0.0462(16) 0.0048(14) -0.0109(13) -0.0007(14)
C20 0.0438(16) 0.0668(19) 0.0552(17) 0.0115(15) -0.0012(13) 0.0059(14)
C21 0.0425(14) 0.0516(16) 0.0421(14) 0.0087(12) 0.0056(11) 0.0025(12)
C22 0.0520(16) 0.0584(17) 0.0447(15) 0.0015(13) 0.0092(13) 0.0106(13)
C23 0.0402(15) 0.081(2) 0.0629(19) -0.0002(16) 0.0112(13) 0.0077(14)
C24 0.075(2) 0.104(3) 0.0568(19) 0.0140(19) 0.0248(17) 0.014(2)
C25 0.080(2) 0.069(2) 0.073(2) -0.0071(17) 0.0057(18) 0.0196(18)
C26 0.075(2) 0.103(3) 0.070(2) -0.005(2) -0.0263(19) 0.001(2)
C27 0.0523(17) 0.0599(18) 0.0533(17) 0.0046(14) 0.0114(13) 0.0112(14)
C28 0.089(3) 0.074(2) 0.083(3) 0.0076(19) 0.006(2) 0.030(2)
C29 0.079(2) 0.061(2) 0.068(2) -0.0109(16) 0.0067(18) 0.0092(17)
C30 0.074(2) 0.096(3) 0.081(2) 0.009(2) 0.036(2) 0.017(2)
C31 0.296(8) 0.069(3) 0.052(2) 0.005(2) -0.029(3) 0.008(4)
C32 0.382(11) 0.078(3) 0.063(3) -0.003(2) 0.053(4) 0.010(5)

loop_
_atom_type_symbol
_atom_type_description
_atom_type_scat_dispersion_real
_atom_type_scat_dispersion_imag
_atom_type_scat_source
C C 0.0033 0.0016 'International Tables Vol C Tables 4.2.6.8 and 6.1.1.4'
H H 0.0000 0.0000 'International Tables Vol C Tables 4.2.6.8 and 6.1.1.4'
N N 0.0061 0.0033 'International Tables Vol C Tables 4.2.6.8 and 6.1.1.4'
O O 0.0106 0.0060 'International Tables Vol C Tables 4.2.6.8 and 6.1.1.4'
P P 0.1023 0.0942 'International Tables Vol C Tables 4.2.6.8 and 6.1.1.4'
Cl Cl 0.1484 0.1585 'International Tables Vol C Tables 4.2.6.8 and 6.1.1.4'

loop_
_geom_angle_atom_site_label_1
_geom_angle_atom_site_label_2
_geom_angle_atom_site_label_3
_geom_angle
_geom_angle_site_symmetry_1
_geom_angle_site_symmetry_3
_geom_angle_publ_flag
O1 P1 N1 100.72(11) . . ?
O1 P1 Cl1 100.22(8) . . ?
N1 P1 Cl1 101.36(11) . . ?
O2 P2 N1 100.34(12) . . ?
O2 P2 Cl2 100.05(8) . . ?
N1 P2 Cl2 101.57(11) . . ?
P1 N1 P2 110.35(13) . . ?
P1 N1 C31 123.0(2) . . ?
P2 N1 C31 123.23(19) . . ?
C1 O1 P1 113.15(15) . . ?
C16 O2 P2 113.57(15) . . ?
C2 C1 C6 122.8(2) . . ?
C2 C1 O1 119.2(2) . . ?
C6 C1 O1 118.0(2) . . ?
C3 C2 C1 115.7(2) . . ?
C3 C2 C7 117.1(2) . . ?
C1 C2 C7 127.1(2) . . ?
C4 C3 C2 123.4(3) . . ?
C3 C4 C5 117.5(2) . . ?
C3 C4 C11 121.7(3) . . ?
C5 C4 C11 120.8(3) . . ?
C4 C5 C6 123.6(3) . . ?
C5 C6 C1 115.5(2) . . ?
C5 C6 C12 116.9(2) . . ?
C1 C6 C12 127.5(2) . . ?
C9 C7 C8 108.9(3) . . ?
C9 C7 C10 105.7(3) . . ?
C8 C7 C10 108.7(3) . . ?
C9 C7 C2 108.5(3) . . ?
C8 C7 C2 110.3(3) . . ?
C10 C7 C2 114.5(2) . . ?
C15 C12 C13 108.7(3) . . ?
C15 C12 C6 115.8(2) . . ?
C13 C12 C6 110.5(2) . . ?
C15 C12 C14 106.4(2) . . ?
C13 C12 C14 108.4(2) . . ?
C6 C12 C14 106.8(2) . . ?
C17 C16 C21 122.7(2) . . ?
C17 C16 O2 118.4(2) . . ?
C21 C16 O2 118.9(2) . . ?
C18 C17 C16 115.5(2) . . ?
C18 C17 C22 116.4(2) . . ?
C16 C17 C22 127.9(2) . . ?
C19 C18 C17 123.6(3) . . ?
C20 C19 C18 117.8(3) . . ?
C20 C19 C26 120.8(3) . . ?
C18 C19 C26 121.4(3) . . ?
C19 C20 C21 123.2(3) . . ?
C20 C21 C16 115.7(2) . . ?
C20 C21 C27 116.8(2) . . ?
C16 C21 C27 127.4(2) . . ?
C23 C22 C25 108.7(3) . . ?
C23 C22 C24 106.2(3) . . ?
C25 C22 C24 108.7(3) . . ?
C23 C22 C17 115.6(2) . . ?
C25 C22 C17 110.1(3) . . ?
C24 C22 C17 107.3(2) . . ?
C29 C27 C28 105.3(3) . . ?
C29 C27 C30 109.6(3) . . ?
C28 C27 C30 108.6(3) . . ?
C29 C27 C21 115.2(2) . . ?
C28 C27 C21 108.0(2) . . ?
C30 C27 C21 109.9(3) . . ?
C32 C31 N1 84.8(5) . . ?

loop_
_geom_bond_atom_site_label_1
_geom_bond_atom_site_label_2
_geom_bond_distance
_geom_bond_site_symmetry_2
_geom_bond_publ_flag
P1 O1 1.6333(18) . ?
P1 N1 1.677(2) . ?
P1 Cl1 2.0966(13) . ?
P2 O2 1.6361(19) . ?
P2 N1 1.678(2) . ?
P2 Cl2 2.0908(13) . ?
N1 C31 1.826(7) . ?
O1 C1 1.421(3) . ?
O2 C16 1.418(3) . ?
C1 C2 1.406(4) . ?
C1 C6 1.408(3) . ?
C2 C3 1.399(4) . ?
C2 C7 1.553(4) . ?
C3 C4 1.376(4) . ?
C4 C5 1.378(4) . ?
C4 C11 1.510(4) . ?
C5 C6 1.398(4) . ?
C6 C12 1.544(4) . ?
C7 C9 1.536(5) . ?
C7 C8 1.538(4) . ?
C7 C10 1.539(4) . ?
C12 C15 1.528(4) . ?
C12 C13 1.538(4) . ?
C12 C14 1.545(4) . ?
C16 C17 1.405(3) . ?
C16 C21 1.409(4) . ?
C17 C18 1.394(4) . ?
C17 C22 1.548(4) . ?
C18 C19 1.376(4) . ?
C19 C20 1.374(4) . ?
C19 C26 1.518(4) . ?
C20 C21 1.397(4) . ?
C21 C27 1.550(4) . ?
C22 C23 1.532(4) . ?
C22 C25 1.540(4) . ?
C22 C24 1.547(4) . ?
C27 C29 1.533(4) . ?
C27 C28 1.545(4) . ?
C27 C30 1.545(4) . ?
C31 C32 1.246(6) . ?
